data_7716582
loop_
_publ_author_name
'Massoud, Salah S.'
'Mautner, Franz A.'
'Louka, Febee R.'
'Salem, Nahed M. H.'
'Fischer, Roland C.'
'Torvisco, Ana'
'Van&#x10d;o, J&#xe1;n'
'Belza, Jan'
'Dvo&#x159;&#xe1;k, Zden&#x11b;k'
'Tr&#xe1;vn&#xed;&#x10d;ek, Zden&#x11b;k'

_publ_section_title
;
 Structurally diverse zinc(II) complexes containing tripodal tetradentate
 phenoxido-amines with promising antiproliferative effects.
;
_journal_issue 29
_journal_name_full 'Dalton transactions (Cambridge, England : 2003)'
_journal_page_first 12261
_journal_page_last 12280
_journal_paper_doi 10.1039/d4dt00942h
_journal_volume 53
_journal_year 2024
_chemical_formula_moiety 'C40 H38 Cl2 N6 O4 Zn2, 2(Cl O4)'
_chemical_formula_sum 'C40 H38 Cl4 N6 O12 Zn2'
_chemical_formula_weight 1067.30
_space_group_crystal_system monoclinic
_space_group_IT_number 14
_space_group_name_Hall '-P 2yn'
_space_group_name_H-M_alt 'P 1 21/n 1'
_atom_sites_solution_hydrogens geom
_atom_sites_solution_primary iterative
_audit_creation_method SHELXL-2018/3
_audit_update_record
;
2024-02-23 deposited with the CCDC.	2024-07-09 downloaded from the CCDC.
;
_cell_angle_alpha 90
_cell_angle_beta 90.332(2)
_cell_angle_gamma 90
_cell_formula_units_Z 2
_cell_length_a 11.3641(4)
_cell_length_b 10.1099(4)
_cell_length_c 18.5183(7)
_cell_measurement_reflns_used 9927
_cell_measurement_temperature 100(2)
_cell_measurement_theta_max 30.22
_cell_measurement_theta_min 2.20
_cell_volume 2127.53(14)
_computing_cell_refinement 'SAINT V8.38A (Bruker AXS Inc., 2017)'
_computing_data_collection 'Bruker APEX2'
_computing_data_reduction 'SAINT V8.38A (Bruker AXS Inc., 2017)'
_computing_molecular_graphics 'shelXle (C.B. Huebschle, rev 924)'
_computing_publication_material 'Bruker SHELXTL'
_computing_structure_refinement 'SHELXL-2018/3 (Sheldrick, 2018)'
_computing_structure_solution 'SHELXT 2014/5 (Sheldrick, 2014)'
_diffrn_ambient_temperature 100(2)
_diffrn_detector 'Bruker APEX2 area detector'
_diffrn_detector_type 'CCD area detector'
_diffrn_measured_fraction_theta_full 0.999
_diffrn_measured_fraction_theta_max 0.999
_diffrn_measurement_device 'three-circle diffractometer'
_diffrn_measurement_device_type 'Bruker APEX-II CCD'
_diffrn_measurement_method '\f and \w scans'
_diffrn_radiation_monochromator 'multilayer monochromator'
_diffrn_radiation_probe x-ray
_diffrn_radiation_source 'Incoatec microfocus sealed tube'
_diffrn_radiation_type MoK\a
_diffrn_radiation_wavelength 0.71073
_diffrn_reflns_av_R_equivalents 0.1115
_diffrn_reflns_av_unetI/netI 0.0482
_diffrn_reflns_Laue_measured_fraction_full 0.999
_diffrn_reflns_Laue_measured_fraction_max 0.999
_diffrn_reflns_limit_h_max 14
_diffrn_reflns_limit_h_min -13
_diffrn_reflns_limit_k_max 12
_diffrn_reflns_limit_k_min -12
_diffrn_reflns_limit_l_max 22
_diffrn_reflns_limit_l_min -22
_diffrn_reflns_number 60133
_diffrn_reflns_point_group_measured_fraction_full 0.999
_diffrn_reflns_point_group_measured_fraction_max 0.999
_diffrn_reflns_theta_full 25.242
_diffrn_reflns_theta_max 25.996
_diffrn_reflns_theta_min 2.108
_diffrn_source 'microfocus sealed X-ray tube'
_diffrn_source_type 'Incoatec I\ms'
_exptl_absorpt_coefficient_mu 1.450
_exptl_absorpt_correction_T_max 0.7465
_exptl_absorpt_correction_T_min 0.3719
_exptl_absorpt_correction_type multi-scan
_exptl_absorpt_process_details
;
 SADABS 2016/2: Krause, L., Herbst-Irmer, R., Sheldrick G.M. & Stalke D.,
 J. Appl. Cryst. 48 (2015) 3-10
;
_exptl_crystal_colour colourless
_exptl_crystal_density_diffrn 1.666
_exptl_crystal_description block
_exptl_crystal_F_000 1088
_exptl_crystal_size_max 0.120
_exptl_crystal_size_mid 0.090
_exptl_crystal_size_min 0.080
_refine_diff_density_max 0.534
_refine_diff_density_min -0.702
_refine_diff_density_rms 0.087
_refine_ls_extinction_method none
_refine_ls_goodness_of_fit_ref 1.066
_refine_ls_hydrogen_treatment constr
_refine_ls_matrix_type full
_refine_ls_number_parameters 291
_refine_ls_number_reflns 4175
_refine_ls_number_restraints 0
_refine_ls_restrained_S_all 1.066
_refine_ls_R_factor_all 0.0504
_refine_ls_R_factor_gt 0.0338
_refine_ls_shift/su_max 0.002
_refine_ls_shift/su_mean 0.000
_refine_ls_structure_factor_coef Fsqd
_refine_ls_weighting_details 'w=1/[\s^2^(Fo^2^)+(0.0346P)^2^+2.1100P] where P=(Fo^2^+2Fc^2^)/3'
_refine_ls_weighting_scheme calc
_refine_ls_wR_factor_gt 0.0793
_refine_ls_wR_factor_ref 0.0913
_reflns_Friedel_coverage 0.000
_reflns_number_gt 3399
_reflns_number_total 4175
_reflns_threshold_expression 'I > 2\s(I)'
_publcif_datablock.id {833a6b23-0c2b-48ea-9b25-68f2b31fff0d}

_cod_data_source_file d4dt00942h2.cif
_cod_data_source_block AT1153a_a
_cod_depositor_comments 'Adding full bibliography for 7716581--7716586.cif.'
_cod_original_sg_symbol_H-M 'P 21/n'
_cod_database_code 7716582
_shelx_shelxl_version_number 2018/3
_shelx_space_group_comment
;
The symmetry employed for this shelxl refinement is uniquely defined
by the following loop, which should always be used as a source of
symmetry information in preference to the above space-group names.
They are only intended as comments.
;
_shelx_estimated_absorpt_t_min 0.845
_shelx_estimated_absorpt_t_max 0.893
_publcif_funding_html
;
;

loop_
_space_group_symop_operation_xyz
'x, y, z'
'-x+1/2, y+1/2, -z+1/2'
'-x, -y, -z'
'x-1/2, -y-1/2, z-1/2'

loop_
_atom_site_label
_atom_site_type_symbol
_atom_site_fract_x
_atom_site_fract_y
_atom_site_fract_z
_atom_site_U_iso_or_equiv
_atom_site_adp_type
_atom_site_occupancy
_atom_site_site_symmetry_order
_atom_site_calc_flag
_atom_site_refinement_flags_posn
_atom_site_refinement_flags_adp
_atom_site_refinement_flags_occupancy
_atom_site_disorder_assembly
_atom_site_disorder_group
Zn1 Zn 0.63494(2) 0.51341(3) 0.50755(2) 0.01328(10) Uani 1 1 d . . . . .
Cl1 Cl 0.42646(6) 1.13340(6) 0.66387(3) 0.01905(16) Uani 1 1 d . . . . .
Cl2 Cl 1.03776(6) 1.02206(7) 0.31988(4) 0.02636(18) Uani 1 1 d . . . . .
O1 O 0.48956(15) 0.62919(18) 0.50985(9) 0.0163(4) Uani 1 1 d . . . . .
O2 O 0.27527(16) 0.70836(19) 0.54120(11) 0.0228(4) Uani 1 1 d . . . . .
O3 O 0.9460(2) 0.9803(2) 0.36773(16) 0.0481(7) Uani 1 1 d . . . . .
O4 O 1.1484(2) 1.0192(2) 0.35764(13) 0.0361(6) Uani 1 1 d . . . . .
O5 O 1.01293(19) 1.1548(2) 0.29553(14) 0.0378(6) Uani 1 1 d . . . . .
O6 O 1.0420(2) 0.9331(2) 0.25956(13) 0.0388(6) Uani 1 1 d . . . . .
N1 N 0.70743(19) 0.4467(2) 0.60317(12) 0.0159(5) Uani 1 1 d . . . . .
N2 N 0.74669(18) 0.6837(2) 0.53903(11) 0.0146(5) Uani 1 1 d . . . . .
N3 N 0.71745(19) 0.5574(2) 0.41157(12) 0.0172(5) Uani 1 1 d . . . . .
C1 C 0.6910(2) 0.8116(3) 0.51988(14) 0.0157(5) Uani 1 1 d . . . . .
H1A H 0.682121 0.816159 0.466721 0.019 Uiso 1 1 calc R U . . .
H1B H 0.744407 0.884134 0.534803 0.019 Uiso 1 1 calc R U . . .
C2 C 0.5725(2) 0.8342(2) 0.55368(13) 0.0138(5) Uani 1 1 d . . . . .
C3 C 0.5554(2) 0.9521(3) 0.59183(14) 0.0152(5) Uani 1 1 d . . . . .
H3 H 0.620519 1.007876 0.602365 0.018 Uiso 1 1 calc R U . . .
C4 C 0.4444(2) 0.9875(2) 0.61414(14) 0.0151(5) Uani 1 1 d . . . . .
C5 C 0.3467(2) 0.9108(3) 0.59777(14) 0.0163(6) Uani 1 1 d . . . . .
H5 H 0.269904 0.938652 0.610823 0.020 Uiso 1 1 calc R U . . .
C6 C 0.3644(2) 0.7921(3) 0.56177(14) 0.0154(5) Uani 1 1 d . . . . .
C7 C 0.4776(2) 0.7483(3) 0.54167(13) 0.0139(5) Uani 1 1 d . . . . .
C9 C 0.6993(2) 0.3212(3) 0.62601(15) 0.0200(6) Uani 1 1 d . . . . .
H9 H 0.648409 0.262356 0.600847 0.024 Uiso 1 1 calc R U . . .
C8 C 0.1590(3) 0.7404(4) 0.5641(3) 0.0599(13) Uani 1 1 d . . . . .
H8A H 0.133774 0.822984 0.540989 0.090 Uiso 1 1 calc R U . . .
H8B H 0.158285 0.751276 0.616637 0.090 Uiso 1 1 calc R U . . .
H8C H 0.105137 0.668946 0.550234 0.090 Uiso 1 1 calc R U . . .
C10 C 0.7619(2) 0.2744(3) 0.68462(15) 0.0220(6) Uani 1 1 d . . . . .
H10 H 0.753257 0.185451 0.700209 0.026 Uiso 1 1 calc R U . . .
C11 C 0.8377(2) 0.3598(3) 0.72027(15) 0.0210(6) Uani 1 1 d . . . . .
H11 H 0.883816 0.329175 0.759821 0.025 Uiso 1 1 calc R U . . .
C12 C 0.8457(2) 0.4900(3) 0.69784(14) 0.0188(6) Uani 1 1 d . . . . .
H12 H 0.896682 0.550193 0.721914 0.023 Uiso 1 1 calc R U . . .
C13 C 0.7780(2) 0.5307(3) 0.63980(14) 0.0158(6) Uani 1 1 d . . . . .
C14 C 0.7746(2) 0.6733(3) 0.61641(14) 0.0191(6) Uani 1 1 d . . . . .
H14A H 0.714496 0.721295 0.644634 0.023 Uiso 1 1 calc R U . . .
H14B H 0.851970 0.714952 0.626140 0.023 Uiso 1 1 calc R U . . .
C15 C 0.8521(2) 0.6647(3) 0.49393(15) 0.0193(6) Uani 1 1 d . . . . .
H15A H 0.900786 0.592088 0.514010 0.023 Uiso 1 1 calc R U . . .
H15B H 0.899995 0.746474 0.494093 0.023 Uiso 1 1 calc R U . . .
C16 C 0.8156(2) 0.6316(3) 0.41785(15) 0.0174(6) Uani 1 1 d . . . . .
C17 C 0.8782(2) 0.6725(3) 0.35779(16) 0.0239(6) Uani 1 1 d . . . . .
H17 H 0.946786 0.725425 0.363114 0.029 Uiso 1 1 calc R U . . .
C18 C 0.8390(3) 0.6352(3) 0.29023(16) 0.0291(7) Uani 1 1 d . . . . .
H18 H 0.880622 0.661829 0.248342 0.035 Uiso 1 1 calc R U . . .
C19 C 0.7386(3) 0.5585(3) 0.28387(16) 0.0277(7) Uani 1 1 d . . . . .
H19 H 0.710917 0.530948 0.237756 0.033 Uiso 1 1 calc R U . . .
C20 C 0.6793(2) 0.5226(3) 0.34583(15) 0.0206(6) Uani 1 1 d . . . . .
H20 H 0.609307 0.471769 0.341575 0.025 Uiso 1 1 calc R U . . .

loop_
_atom_site_aniso_label
_atom_site_aniso_U_11
_atom_site_aniso_U_22
_atom_site_aniso_U_33
_atom_site_aniso_U_23
_atom_site_aniso_U_13
_atom_site_aniso_U_12
Zn1 0.01267(17) 0.01233(17) 0.01482(17) -0.00184(11) -0.00136(12) -0.00002(11)
Cl1 0.0261(3) 0.0124(3) 0.0187(3) -0.0044(2) 0.0001(3) 0.0019(3)
Cl2 0.0213(4) 0.0176(4) 0.0402(4) -0.0061(3) -0.0034(3) 0.0001(3)
O1 0.0162(9) 0.0122(9) 0.0203(10) -0.0054(7) -0.0013(7) 0.0004(7)
O2 0.0135(9) 0.0169(10) 0.0379(12) -0.0098(9) -0.0001(8) -0.0003(8)
O3 0.0427(15) 0.0281(14) 0.0739(19) -0.0005(12) 0.0214(14) -0.0008(11)
O4 0.0331(13) 0.0286(13) 0.0463(15) -0.0086(10) -0.0213(11) 0.0036(10)
O5 0.0312(12) 0.0193(12) 0.0627(16) 0.0021(11) -0.0116(11) -0.0001(9)
O6 0.0402(13) 0.0342(14) 0.0417(14) -0.0164(11) -0.0190(11) 0.0125(11)
N1 0.0166(11) 0.0130(12) 0.0181(11) -0.0008(9) -0.0017(9) 0.0003(9)
N2 0.0142(11) 0.0120(11) 0.0175(11) -0.0014(9) -0.0028(9) 0.0006(9)
N3 0.0155(11) 0.0173(12) 0.0188(11) -0.0029(9) 0.0000(9) 0.0021(9)
C1 0.0175(13) 0.0119(13) 0.0176(13) 0.0015(10) -0.0023(10) 0.0005(11)
C2 0.0161(13) 0.0121(13) 0.0132(12) 0.0007(10) -0.0031(10) 0.0020(10)
C3 0.0181(13) 0.0122(13) 0.0151(13) 0.0011(10) -0.0029(10) -0.0011(10)
C4 0.0243(14) 0.0105(13) 0.0106(12) 0.0006(10) 0.0004(11) 0.0031(11)
C5 0.0170(13) 0.0144(14) 0.0175(13) -0.0002(10) 0.0024(10) 0.0018(11)
C6 0.0164(13) 0.0133(14) 0.0164(13) -0.0008(10) -0.0018(10) -0.0013(10)
C7 0.0178(13) 0.0106(13) 0.0132(13) -0.0011(10) -0.0026(10) 0.0025(10)
C9 0.0207(14) 0.0170(15) 0.0224(15) 0.0003(11) -0.0003(11) -0.0023(11)
C8 0.0131(16) 0.039(2) 0.128(4) -0.042(2) 0.0050(19) -0.0022(15)
C10 0.0250(15) 0.0192(15) 0.0218(15) 0.0066(11) 0.0020(12) 0.0016(12)
C11 0.0205(14) 0.0255(16) 0.0170(14) 0.0037(11) 0.0003(11) 0.0049(12)
C12 0.0179(14) 0.0207(15) 0.0178(14) -0.0014(11) -0.0015(11) 0.0026(11)
C13 0.0176(14) 0.0155(14) 0.0144(13) -0.0024(10) 0.0009(11) 0.0009(11)
C14 0.0246(14) 0.0160(14) 0.0167(13) -0.0040(11) -0.0072(11) 0.0014(11)
C15 0.0154(13) 0.0171(15) 0.0254(15) -0.0029(11) 0.0012(11) 0.0001(11)
C16 0.0143(13) 0.0141(14) 0.0239(14) -0.0021(11) 0.0010(11) 0.0029(10)
C17 0.0191(14) 0.0213(16) 0.0313(16) -0.0013(12) 0.0057(12) -0.0007(12)
C18 0.0260(16) 0.0370(19) 0.0243(16) 0.0010(13) 0.0096(12) 0.0032(14)
C19 0.0264(16) 0.0384(19) 0.0184(15) -0.0064(13) 0.0023(12) 0.0047(14)
C20 0.0178(14) 0.0238(16) 0.0202(14) -0.0063(11) 0.0004(11) 0.0008(11)

loop_
_atom_type_symbol
_atom_type_description
_atom_type_scat_dispersion_real
_atom_type_scat_dispersion_imag
_atom_type_scat_source
C C 0.0033 0.0016 'International Tables Vol C Tables 4.2.6.8 and 6.1.1.4'
H H 0.0000 0.0000 'International Tables Vol C Tables 4.2.6.8 and 6.1.1.4'
Cl Cl 0.1484 0.1585 'International Tables Vol C Tables 4.2.6.8 and 6.1.1.4'
N N 0.0061 0.0033 'International Tables Vol C Tables 4.2.6.8 and 6.1.1.4'
O O 0.0106 0.0060 'International Tables Vol C Tables 4.2.6.8 and 6.1.1.4'
Zn Zn 0.2839 1.4301 'International Tables Vol C Tables 4.2.6.8 and 6.1.1.4'

loop_
_geom_angle_atom_site_label_1
_geom_angle_atom_site_label_2
_geom_angle_atom_site_label_3
_geom_angle
_geom_angle_site_symmetry_1
_geom_angle_site_symmetry_3
_geom_angle_publ_flag
O1 Zn1 O1 81.20(8) . 3_666 ?
O1 Zn1 N1 119.52(8) . . ?
O1 Zn1 N1 100.23(8) 3_666 . ?
O1 Zn1 N3 105.56(8) . . ?
O1 Zn1 N3 109.51(8) 3_666 . ?
N1 Zn1 N3 128.99(9) . . ?
O1 Zn1 N2 90.68(7) . . ?
O1 Zn1 N2 169.97(7) 3_666 . ?
N1 Zn1 N2 78.60(8) . . ?
N3 Zn1 N2 78.25(8) . . ?
O1 Zn1 Zn1 40.82(5) . 3_666 ?
O1 Zn1 Zn1 40.37(5) 3_666 3_666 ?
N1 Zn1 Zn1 116.13(6) . 3_666 ?
N3 Zn1 Zn1 113.38(6) . 3_666 ?
N2 Zn1 Zn1 131.24(6) . 3_666 ?
O4 Cl2 O6 109.50(14) . . ?
O4 Cl2 O3 109.30(17) . . ?
O6 Cl2 O3 108.89(16) . . ?
O4 Cl2 O5 109.87(13) . . ?
O6 Cl2 O5 110.30(15) . . ?
O3 Cl2 O5 108.96(14) . . ?
C7 O1 Zn1 127.58(16) . . ?
C7 O1 Zn1 128.87(15) . 3_666 ?
Zn1 O1 Zn1 98.80(8) . 3_666 ?
C6 O2 C8 117.4(2) . . ?
C9 N1 C13 118.6(2) . . ?
C9 N1 Zn1 123.52(19) . . ?
C13 N1 Zn1 117.37(18) . . ?
C14 N2 C1 112.7(2) . . ?
C14 N2 C15 111.8(2) . . ?
C1 N2 C15 108.9(2) . . ?
C14 N2 Zn1 108.76(16) . . ?
C1 N2 Zn1 111.84(15) . . ?
C15 N2 Zn1 102.46(15) . . ?
C20 N3 C16 119.2(2) . . ?
C20 N3 Zn1 125.53(18) . . ?
C16 N3 Zn1 115.19(18) . . ?
N2 C1 C2 114.5(2) . . ?
N2 C1 H1A 108.6 . . ?
C2 C1 H1A 108.6 . . ?
N2 C1 H1B 108.6 . . ?
C2 C1 H1B 108.6 . . ?
H1A C1 H1B 107.6 . . ?
C3 C2 C7 119.9(2) . . ?
C3 C2 C1 117.8(2) . . ?
C7 C2 C1 121.9(2) . . ?
C4 C3 C2 120.2(2) . . ?
C4 C3 H3 119.9 . . ?
C2 C3 H3 119.9 . . ?
C3 C4 C5 121.5(2) . . ?
C3 C4 Cl1 119.1(2) . . ?
C5 C4 Cl1 119.4(2) . . ?
C4 C5 C6 118.1(2) . . ?
C4 C5 H5 121.0 . . ?
C6 C5 H5 121.0 . . ?
O2 C6 C5 123.9(2) . . ?
O2 C6 C7 113.9(2) . . ?
C5 C6 C7 122.2(2) . . ?
O1 C7 C2 122.9(2) . . ?
O1 C7 C6 119.3(2) . . ?
C2 C7 C6 117.7(2) . . ?
N1 C9 C10 122.5(3) . . ?
N1 C9 H9 118.8 . . ?
C10 C9 H9 118.8 . . ?
O2 C8 H8A 109.5 . . ?
O2 C8 H8B 109.5 . . ?
H8A C8 H8B 109.5 . . ?
O2 C8 H8C 109.5 . . ?
H8A C8 H8C 109.5 . . ?
H8B C8 H8C 109.5 . . ?
C9 C10 C11 118.6(3) . . ?
C9 C10 H10 120.7 . . ?
C11 C10 H10 120.7 . . ?
C12 C11 C10 119.5(3) . . ?
C12 C11 H11 120.3 . . ?
C10 C11 H11 120.3 . . ?
C11 C12 C13 118.7(3) . . ?
C11 C12 H12 120.6 . . ?
C13 C12 H12 120.6 . . ?
N1 C13 C12 122.1(2) . . ?
N1 C13 C14 116.4(2) . . ?
C12 C13 C14 121.5(2) . . ?
N2 C14 C13 110.7(2) . . ?
N2 C14 H14A 109.5 . . ?
C13 C14 H14A 109.5 . . ?
N2 C14 H14B 109.5 . . ?
C13 C14 H14B 109.5 . . ?
H14A C14 H14B 108.1 . . ?
N2 C15 C16 109.8(2) . . ?
N2 C15 H15A 109.7 . . ?
C16 C15 H15A 109.7 . . ?
N2 C15 H15B 109.7 . . ?
C16 C15 H15B 109.7 . . ?
H15A C15 H15B 108.2 . . ?
N3 C16 C17 121.6(3) . . ?
N3 C16 C15 115.3(2) . . ?
C17 C16 C15 123.0(2) . . ?
C18 C17 C16 118.8(3) . . ?
C18 C17 H17 120.6 . . ?
C16 C17 H17 120.6 . . ?
C17 C18 C19 119.5(3) . . ?
C17 C18 H18 120.2 . . ?
C19 C18 H18 120.2 . . ?
C20 C19 C18 118.8(3) . . ?
C20 C19 H19 120.6 . . ?
C18 C19 H19 120.6 . . ?
N3 C20 C19 122.0(3) . . ?
N3 C20 H20 119.0 . . ?
C19 C20 H20 119.0 . . ?

loop_
_geom_bond_atom_site_label_1
_geom_bond_atom_site_label_2
_geom_bond_distance
_geom_bond_site_symmetry_2
_geom_bond_publ_flag
Zn1 O1 2.0255(18) . ?
Zn1 O1 2.0441(18) 3_666 ?
Zn1 N1 2.062(2) . ?
Zn1 N3 2.063(2) . ?
Zn1 N2 2.215(2) . ?
Zn1 Zn1 3.0901(6) 3_666 ?
Cl1 C4 1.752(3) . ?
Cl2 O4 1.435(2) . ?
Cl2 O6 1.435(2) . ?
Cl2 O3 1.436(3) . ?
Cl2 O5 1.443(2) . ?
O1 C7 1.348(3) . ?
O2 C6 1.372(3) . ?
O2 C8 1.427(4) . ?
N1 C9 1.341(3) . ?
N1 C13 1.348(4) . ?
N2 C14 1.470(3) . ?
N2 C1 1.482(3) . ?
N2 C15 1.477(3) . ?
N3 C20 1.337(4) . ?
N3 C16 1.349(3) . ?
C1 C2 1.506(3) . ?
C1 H1A 0.9900 . ?
C1 H1B 0.9900 . ?
C2 C3 1.400(4) . ?
C2 C7 1.401(4) . ?
C3 C4 1.376(4) . ?
C3 H3 0.9500 . ?
C4 C5 1.386(4) . ?
C5 C6 1.387(4) . ?
C5 H5 0.9500 . ?
C6 C7 1.413(3) . ?
C9 C10 1.378(4) . ?
C9 H9 0.9500 . ?
C8 H8A 0.9800 . ?
C8 H8B 0.9800 . ?
C8 H8C 0.9800 . ?
C10 C11 1.384(4) . ?
C10 H10 0.9500 . ?
C11 C12 1.384(4) . ?
C11 H11 0.9500 . ?
C12 C13 1.381(4) . ?
C12 H12 0.9500 . ?
C13 C14 1.506(4) . ?
C14 H14A 0.9900 . ?
C14 H14B 0.9900 . ?
C15 C16 1.504(4) . ?
C15 H15A 0.9900 . ?
C15 H15B 0.9900 . ?
C16 C17 1.387(4) . ?
C17 C18 1.378(4) . ?
C17 H17 0.9500 . ?
C18 C19 1.384(4) . ?
C18 H18 0.9500 . ?
C19 C20 1.382(4) . ?
C19 H19 0.9500 . ?
C20 H20 0.9500 . ?

loop_
_geom_hbond_atom_site_label_D
_geom_hbond_atom_site_label_H
_geom_hbond_atom_site_label_A
_geom_hbond_distance_DH
_geom_hbond_distance_HA
_geom_hbond_distance_DA
_geom_hbond_angle_DHA
_geom_hbond_site_symmetry_A
_geom_hbond_publ_flag
C1 H1A Cl1 0.99 2.76 3.690(3) 157.5 3_676 yes
C1 H1B O4 0.99 2.53 3.369(3) 143.0 3_776 yes
C5 H5 O3 0.95 2.62 3.565(4) 174.0 3_676 yes
C10 H10 O4 0.95 2.59 3.236(4) 125.9 3_766 yes
C14 H14B O5 0.99 2.48 3.385(4) 151.3 3_776 yes
C17 H17 O3 0.95 2.58 3.210(4) 124.3 . yes
C20 H20 O6 0.95 2.56 3.301(4) 134.4 2_645 yes

loop_
_geom_torsion_atom_site_label_1
_geom_torsion_atom_site_label_2
_geom_torsion_atom_site_label_3
_geom_torsion_atom_site_label_4
_geom_torsion
_geom_torsion_site_symmetry_1
_geom_torsion_site_symmetry_2
_geom_torsion_site_symmetry_3
_geom_torsion_site_symmetry_4
_geom_torsion_publ_flag
C14 N2 C1 C2 -64.2(3) . . . . ?
C15 N2 C1 C2 171.2(2) . . . . ?
Zn1 N2 C1 C2 58.6(2) . . . . ?
N2 C1 C2 C3 127.4(2) . . . . ?
N2 C1 C2 C7 -59.2(3) . . . . ?
C7 C2 C3 C4 -3.6(4) . . . . ?
C1 C2 C3 C4 169.9(2) . . . . ?
C2 C3 C4 C5 -2.1(4) . . . . ?
C2 C3 C4 Cl1 178.31(19) . . . . ?
C3 C4 C5 C6 3.9(4) . . . . ?
Cl1 C4 C5 C6 -176.5(2) . . . . ?
C8 O2 C6 C5 -5.7(4) . . . . ?
C8 O2 C6 C7 175.5(3) . . . . ?
C4 C5 C6 O2 -178.7(2) . . . . ?
C4 C5 C6 C7 0.0(4) . . . . ?
Zn1 O1 C7 C2 26.2(3) . . . . ?
Zn1 O1 C7 C2 176.41(18) 3_666 . . . ?
Zn1 O1 C7 C6 -156.23(18) . . . . ?
Zn1 O1 C7 C6 -6.0(3) 3_666 . . . ?
C3 C2 C7 O1 -175.2(2) . . . . ?
C1 C2 C7 O1 11.5(4) . . . . ?
C3 C2 C7 C6 7.1(4) . . . . ?
C1 C2 C7 C6 -166.1(2) . . . . ?
O2 C6 C7 O1 -4.3(3) . . . . ?
C5 C6 C7 O1 176.9(2) . . . . ?
O2 C6 C7 C2 173.4(2) . . . . ?
C5 C6 C7 C2 -5.4(4) . . . . ?
C13 N1 C9 C10 -1.2(4) . . . . ?
Zn1 N1 C9 C10 170.6(2) . . . . ?
N1 C9 C10 C11 -1.3(4) . . . . ?
C9 C10 C11 C12 2.1(4) . . . . ?
C10 C11 C12 C13 -0.5(4) . . . . ?
C9 N1 C13 C12 2.9(4) . . . . ?
Zn1 N1 C13 C12 -169.45(19) . . . . ?
C9 N1 C13 C14 -174.1(2) . . . . ?
Zn1 N1 C13 C14 13.5(3) . . . . ?
C11 C12 C13 N1 -2.0(4) . . . . ?
C11 C12 C13 C14 174.8(2) . . . . ?
C1 N2 C14 C13 154.4(2) . . . . ?
C15 N2 C14 C13 -82.6(3) . . . . ?
Zn1 N2 C14 C13 29.8(2) . . . . ?
N1 C13 C14 N2 -29.8(3) . . . . ?
C12 C13 C14 N2 153.2(2) . . . . ?
C14 N2 C15 C16 161.5(2) . . . . ?
C1 N2 C15 C16 -73.4(3) . . . . ?
Zn1 N2 C15 C16 45.2(2) . . . . ?
C20 N3 C16 C17 -0.1(4) . . . . ?
Zn1 N3 C16 C17 -177.8(2) . . . . ?
C20 N3 C16 C15 -179.5(2) . . . . ?
Zn1 N3 C16 C15 2.8(3) . . . . ?
N2 C15 C16 N3 -34.9(3) . . . . ?
N2 C15 C16 C17 145.7(3) . . . . ?
N3 C16 C17 C18 -0.6(4) . . . . ?
C15 C16 C17 C18 178.8(3) . . . . ?
C16 C17 C18 C19 0.2(4) . . . . ?
C17 C18 C19 C20 0.8(5) . . . . ?
C16 N3 C20 C19 1.1(4) . . . . ?
Zn1 N3 C20 C19 178.6(2) . . . . ?
C18 C19 C20 N3 -1.5(5) . . . . ?
